data_4109987
loop_
_publ_author_name
'Richard D. Adams'
'Burjor Captain'
'Michael B. Hall'
'Eszter Trufan'
'Xinzheng Yang'

_publ_section_title
;
 Synthesis, Characterization, and Electronic Structures of a Series of
 Two-Dimensional Trimetallic Cluster Complexes,
 Ru3(CO)9(\m-SnPh2)3[Pt(PBut3)]x, x = 0-3
;
_journal_name_full 'Journal of the American Chemical Society'
_journal_page_first 12328
_journal_page_last 12340
_journal_paper_doi 10.1021/ja074527o
_journal_volume 129
_journal_year 2007
_chemical_formula_sum 'C81 H111 O9 P3 Pt3 Ru3 Sn3'
_chemical_formula_weight 2566.16
_chemical_name_systematic
; 
 ? 
;
_space_group_IT_number 176
_symmetry_cell_setting hexagonal
_symmetry_space_group_name_Hall '-P 6c'
_symmetry_space_group_name_H-M 'P 63/m'
_atom_sites_solution_hydrogens geom
_atom_sites_solution_primary direct
_atom_sites_solution_secondary difmap
_audit_creation_method SHELXL-97
_cell_angle_alpha 90.00
_cell_angle_beta 90.00
_cell_angle_gamma 120.00
_cell_formula_units_Z 2
_cell_length_a 18.5176(2)
_cell_length_b 18.5176(2)
_cell_length_c 16.4848(3)
_cell_measurement_reflns_used 8596
_cell_measurement_temperature 273(2)
_cell_measurement_theta_max 27.18
_cell_measurement_theta_min 2.47
_cell_volume 4895.35(12)
_computing_cell_refinement 'SAINT+  V6.45 (Bruker, 2003)'
_computing_data_collection 'SMART V5.632 (Bruker, 2005)'
_computing_data_reduction 'SAINT+  V6.45'
_computing_molecular_graphics 'SHELXTL V6.1 (Sheldrick, 2000)'
_computing_publication_material 'SHELXTL V6.1'
_computing_structure_refinement 'SHELXL-97 (Sheldrick, 1990)'
_computing_structure_solution 'SHELXS-97 (Sheldrick, 1990)'
_diffrn_ambient_temperature 273(2)
_diffrn_measured_fraction_theta_full 1.000
_diffrn_measured_fraction_theta_max 1.000
_diffrn_measurement_device_type 'CCD area detector'
_diffrn_measurement_method 'phi and omega scans'
_diffrn_radiation_monochromator graphite
_diffrn_radiation_source 'fine-focus sealed tube'
_diffrn_radiation_type MoK\a
_diffrn_radiation_wavelength 0.71073
_diffrn_reflns_av_R_equivalents 0.0322
_diffrn_reflns_av_sigmaI/netI 0.0173
_diffrn_reflns_limit_h_max 24
_diffrn_reflns_limit_h_min -16
_diffrn_reflns_limit_k_max 24
_diffrn_reflns_limit_k_min -24
_diffrn_reflns_limit_l_max 21
_diffrn_reflns_limit_l_min -19
_diffrn_reflns_number 36758
_diffrn_reflns_theta_full 28.30
_diffrn_reflns_theta_max 28.30
_diffrn_reflns_theta_min 1.27
_exptl_absorpt_coefficient_mu 5.563
_exptl_absorpt_correction_T_max 1.000
_exptl_absorpt_correction_T_min 0.424
_exptl_absorpt_correction_type multi-scan
_exptl_crystal_colour blue
_exptl_crystal_density_diffrn 1.741
_exptl_crystal_description block
_exptl_crystal_F_000 2460
_exptl_crystal_size_max 0.22
_exptl_crystal_size_mid 0.16
_exptl_crystal_size_min 0.04
_refine_diff_density_max 2.190
_refine_diff_density_min -1.004
_refine_diff_density_rms 0.385
_refine_ls_extinction_method none
_refine_ls_goodness_of_fit_ref 1.187
_refine_ls_hydrogen_treatment constr
_refine_ls_matrix_type full
_refine_ls_number_parameters 171
_refine_ls_number_reflns 4201
_refine_ls_number_restraints 0
_refine_ls_restrained_S_all 1.187
_refine_ls_R_factor_all 0.0520
_refine_ls_R_factor_gt 0.0366
_refine_ls_shift/su_max 0.001
_refine_ls_shift/su_mean 0.000
_refine_ls_structure_factor_coef Fsqd
_refine_ls_weighting_details 'calc w=1/[\s^2^(Fo^2^)+(0.0790P)^2^+4.1542P] where P=(Fo^2^+2Fc^2^)/3'
_refine_ls_weighting_scheme calc
_refine_ls_wR_factor_gt 0.1263
_refine_ls_wR_factor_ref 0.1428
_reflns_number_gt 3369
_reflns_number_total 4201
_reflns_threshold_expression >2sigma(I)
_cod_data_source_file ja074527osi20070620_051920.cif
_cod_data_source_block etru3sns
_cod_database_code 4109987

loop_
_symmetry_equiv_pos_as_xyz
'x, y, z'
'-y, x-y, z'
'-x+y, -x, z'
'-x, -y, z+1/2'
'y, -x+y, z+1/2'
'x-y, x, z+1/2'
'-x, -y, -z'
'y, -x+y, -z'
'x-y, x, -z'
'x, y, -z-1/2'
'-y, x-y, -z-1/2'
'-x+y, -x, -z-1/2'

loop_
_atom_site_label
_atom_site_type_symbol
_atom_site_fract_x
_atom_site_fract_y
_atom_site_fract_z
_atom_site_U_iso_or_equiv
_atom_site_adp_type
_atom_site_occupancy
_atom_site_symmetry_multiplicity
_atom_site_calc_flag
_atom_site_refinement_flags
Pt1 Pt 0.404992(19) 0.478724(19) 0.2500 0.04942(14) Uani 1 2 d S
Ru1 Ru 0.39695(4) 0.62361(4) 0.2500 0.04519(18) Uani 1 2 d S
Sn1 Sn 0.25540(4) 0.47577(4) 0.2500 0.0623(2) Uani 1 2 d S
P1 P 0.44424(14) 0.37840(14) 0.2500 0.0515(5) Uani 1 2 d S
O11 O 0.4084(5) 0.6310(4) 0.4348(4) 0.108(2) Uani 1 1 d .
O12 O 0.5605(5) 0.6238(5) 0.2500 0.158(6) Uani 1 2 d S
C11 C 0.4025(5) 0.6290(4) 0.3661(5) 0.0675(18) Uani 1 1 d .
C12 C 0.4891(7) 0.5986(7) 0.2500 0.091(4) Uani 1 2 d S
C21 C 0.2081(6) 0.3970(5) 0.3571(9) 0.100(4) Uani 1 1 d .
C22 C 0.1285(8) 0.3320(8) 0.3646(13) 0.194(9) Uani 1 1 d .
H22 H 0.0905 0.3217 0.3231 0.233 Uiso 1 1 calc R
C23 C 0.1021(12) 0.2794(12) 0.4343(17) 0.217(13) Uani 1 1 d .
H23 H 0.0473 0.2363 0.4394 0.261 Uiso 1 1 calc R
C24 C 0.1582(15) 0.2938(11) 0.4920(13) 0.185(10) Uani 1 1 d .
H24 H 0.1429 0.2569 0.5354 0.222 Uiso 1 1 calc R
C25 C 0.2341(12) 0.3580(8) 0.4900(8) 0.150(6) Uani 1 1 d .
H25 H 0.2713 0.3691 0.5325 0.180 Uiso 1 1 calc R
C26 C 0.2570(9) 0.4095(6) 0.4206(8) 0.116(4) Uani 1 1 d .
H26 H 0.3104 0.4557 0.4193 0.139 Uiso 1 1 calc R
C27 C 0.5084(5) 0.3922(5) 0.3448(5) 0.0714(19) Uani 1 1 d .
C28 C 0.4582(10) 0.3857(13) 0.4183(7) 0.196(9) Uani 1 1 d .
H28A H 0.4841 0.3781 0.4655 0.294 Uiso 1 1 calc R
H28B H 0.4029 0.3390 0.4126 0.294 Uiso 1 1 calc R
H28C H 0.4555 0.4359 0.4241 0.294 Uiso 1 1 calc R
C29 C 0.5388(8) 0.3312(7) 0.3554(7) 0.127(4) Uani 1 1 d .
H29A H 0.5611 0.3250 0.3050 0.190 Uiso 1 1 calc R
H29B H 0.4932 0.2782 0.3719 0.190 Uiso 1 1 calc R
H29C H 0.5816 0.3515 0.3962 0.190 Uiso 1 1 calc R
C30 C 0.5798(11) 0.4776(8) 0.3489(13) 0.222(12) Uani 1 1 d .
H30A H 0.5605 0.5168 0.3436 0.333 Uiso 1 1 calc R
H30B H 0.6180 0.4860 0.3057 0.333 Uiso 1 1 calc R
H30C H 0.6076 0.4858 0.4001 0.333 Uiso 1 1 calc R
C31 C 0.3491(7) 0.2689(6) 0.2500 0.066(2) Uani 1 2 d S
C32 C 0.2948(8) 0.2587(7) 0.3225(10) 0.175(8) Uani 1 1 d .
H32A H 0.2834 0.3038 0.3240 0.263 Uiso 1 1 calc R
H32B H 0.3232 0.2589 0.3713 0.263 Uiso 1 1 calc R
H32C H 0.2433 0.2068 0.3183 0.263 Uiso 1 1 calc R
C33 C 0.3699(10) 0.1979(8) 0.2500 0.132(7) Uani 1 2 d S
H33A H 0.4112 0.2087 0.2907 0.197 Uiso 0.50 1 calc PR
H33B H 0.3912 0.1949 0.1978 0.197 Uiso 0.50 1 calc PR
H33C H 0.3204 0.1459 0.2615 0.197 Uiso 0.50 1 calc PR

loop_
_atom_site_aniso_label
_atom_site_aniso_U_11
_atom_site_aniso_U_22
_atom_site_aniso_U_33
_atom_site_aniso_U_23
_atom_site_aniso_U_13
_atom_site_aniso_U_12
Pt1 0.04460(19) 0.04314(19) 0.0658(2) 0.000 0.000 0.02590(14)
Ru1 0.0381(3) 0.0374(3) 0.0616(4) 0.000 0.000 0.0201(3)
Sn1 0.0413(3) 0.0371(3) 0.1069(6) 0.000 0.000 0.0184(2)
P1 0.0525(12) 0.0540(12) 0.0595(12) 0.000 0.000 0.0353(10)
O11 0.143(6) 0.121(5) 0.068(4) -0.001(3) -0.032(4) 0.072(5)
O12 0.045(4) 0.059(5) 0.37(2) 0.000 0.000 0.023(4)
C11 0.072(4) 0.060(4) 0.075(5) -0.002(3) -0.020(3) 0.036(3)
C12 0.049(6) 0.057(6) 0.169(13) 0.000 0.000 0.028(5)
C21 0.075(5) 0.061(5) 0.175(11) 0.045(6) 0.050(6) 0.042(4)
C22 0.093(8) 0.114(10) 0.35(2) 0.133(13) 0.060(12) 0.032(7)
C23 0.137(14) 0.137(13) 0.35(4) 0.133(19) 0.120(18) 0.048(12)
C24 0.25(2) 0.111(12) 0.22(2) 0.080(13) 0.158(18) 0.112(16)
C25 0.238(17) 0.105(9) 0.124(9) 0.048(7) 0.101(11) 0.100(11)
C26 0.167(11) 0.081(6) 0.117(8) 0.030(6) 0.073(8) 0.075(7)
C27 0.079(5) 0.080(5) 0.075(4) -0.013(4) -0.023(4) 0.055(4)
C28 0.184(14) 0.43(3) 0.068(6) -0.039(11) -0.032(8) 0.219(19)
C29 0.177(11) 0.142(9) 0.129(9) -0.031(7) -0.067(8) 0.130(9)
C30 0.212(16) 0.103(9) 0.27(2) 0.005(11) -0.186(17) 0.021(10)
C31 0.072(6) 0.052(5) 0.080(6) 0.000 0.000 0.036(5)
C32 0.158(12) 0.079(7) 0.222(16) -0.026(8) 0.113(11) 0.009(7)
C33 0.090(9) 0.060(7) 0.26(2) 0.000 0.000 0.046(7)

loop_
_atom_type_symbol
_atom_type_description
_atom_type_scat_dispersion_real
_atom_type_scat_dispersion_imag
_atom_type_scat_source
C C 0.0033 0.0016 'International Tables Vol C Tables 4.2.6.8 and 6.1.1.4'
H H 0.0000 0.0000 'International Tables Vol C Tables 4.2.6.8 and 6.1.1.4'
O O 0.0106 0.0060 'International Tables Vol C Tables 4.2.6.8 and 6.1.1.4'
P P 0.1023 0.0942 'International Tables Vol C Tables 4.2.6.8 and 6.1.1.4'
Ru Ru -1.2594 0.8363 'International Tables Vol C Tables 4.2.6.8 and 6.1.1.4'
Sn Sn -0.6537 1.4246 'International Tables Vol C Tables 4.2.6.8 and 6.1.1.4'
Pt Pt -1.7033 8.3905 'International Tables Vol C Tables 4.2.6.8 and 6.1.1.4'

loop_
_geom_angle_atom_site_label_1
_geom_angle_atom_site_label_2
_geom_angle_atom_site_label_3
_geom_angle
_geom_angle_site_symmetry_1
_geom_angle_site_symmetry_3
C12 Pt1 P1 121.1(3) . .
C12 Pt1 Sn1 104.1(3) . .
P1 Pt1 Sn1 134.83(6) . .
C12 Pt1 Ru1 45.8(3) . .
P1 Pt1 Ru1 166.86(6) . .
Sn1 Pt1 Ru1 58.312(17) . .
C11 Ru1 C11 173.9(5) 10_556 .
C11 Ru1 C12 89.0(2) 10_556 .
C11 Ru1 C12 89.0(2) . .
C11 Ru1 Sn1 87.0(2) 10_556 2_665
C11 Ru1 Sn1 87.0(2) . 2_665
C12 Ru1 Sn1 81.6(3) . 2_665
C11 Ru1 Sn1 93.0(2) 10_556 .
C11 Ru1 Sn1 93.0(2) . .
C12 Ru1 Sn1 106.2(3) . .
Sn1 Ru1 Sn1 172.20(3) 2_665 .
C11 Ru1 Pt1 91.30(19) 10_556 .
C11 Ru1 Pt1 91.30(19) . .
C12 Ru1 Pt1 45.6(3) . .
Sn1 Ru1 Pt1 127.28(3) 2_665 .
Sn1 Ru1 Pt1 60.522(18) . .
C11 Ru1 Ru1 91.9(2) 10_556 3_565
C11 Ru1 Ru1 91.9(2) . 3_565
C12 Ru1 Ru1 162.0(3) . 3_565
Sn1 Ru1 Ru1 116.39(3) 2_665 3_565
Sn1 Ru1 Ru1 55.81(3) . 3_565
Pt1 Ru1 Ru1 116.33(3) . 3_565
C11 Ru1 Ru1 88.88(19) 10_556 2_665
C11 Ru1 Ru1 88.88(19) . 2_665
C12 Ru1 Ru1 138.0(3) . 2_665
Sn1 Ru1 Ru1 56.39(3) 2_665 2_665
Sn1 Ru1 Ru1 115.81(3) . 2_665
Pt1 Ru1 Ru1 176.33(3) . 2_665
Ru1 Ru1 Ru1 60.002(1) 3_565 2_665
C21 Sn1 C21 108.5(7) . 10_556
C21 Sn1 Ru1 113.7(2) . 3_565
C21 Sn1 Ru1 113.7(2) 10_556 3_565
C21 Sn1 Ru1 123.0(3) . .
C21 Sn1 Ru1 123.0(3) 10_556 .
Ru1 Sn1 Ru1 67.81(3) 3_565 .
C21 Sn1 Pt1 94.5(2) . .
C21 Sn1 Pt1 94.5(2) 10_556 .
Ru1 Sn1 Pt1 128.97(3) 3_565 .
Ru1 Sn1 Pt1 61.166(17) . .
C27 P1 C27 110.5(5) . 10_556
C27 P1 C31 109.0(3) . .
C27 P1 C31 109.0(3) 10_556 .
C27 P1 Pt1 108.6(2) . .
C27 P1 Pt1 108.6(2) 10_556 .
C31 P1 Pt1 111.1(3) . .
O11 C11 Ru1 176.9(7) . .
O12 C12 Pt1 123.5(9) . .
O12 C12 Ru1 147.9(10) . .
Pt1 C12 Ru1 88.6(4) . .
C26 C21 C22 115.1(13) . .
C26 C21 Sn1 120.8(7) . .
C22 C21 Sn1 124.1(12) . .
C21 C22 C23 121.7(18) . .
C24 C23 C22 118.1(17) . .
C25 C24 C23 122.6(18) . .
C24 C25 C26 117.1(19) . .
C21 C26 C25 125.0(14) . .
C30 C27 C28 103.8(13) . .
C30 C27 C29 109.2(10) . .
C28 C27 C29 107.2(10) . .
C30 C27 P1 110.4(7) . .
C28 C27 P1 109.5(6) . .
C29 C27 P1 116.0(6) . .
C32 C31 C32 104.5(15) . 10_556
C32 C31 C33 109.1(8) . .
C32 C31 C33 109.1(8) 10_556 .
C32 C31 P1 109.6(6) . .
C32 C31 P1 109.6(6) 10_556 .
C33 C31 P1 114.5(8) . .

loop_
_geom_bond_atom_site_label_1
_geom_bond_atom_site_label_2
_geom_bond_distance
_geom_bond_site_symmetry_2
Pt1 C12 1.974(11) .
Pt1 P1 2.308(2) .
Pt1 Sn1 2.7432(7) .
Pt1 Ru1 2.7605(6) .
Ru1 C11 1.916(8) 10_556
Ru1 C11 1.916(8) .
Ru1 C12 1.979(10) .
Ru1 Sn1 2.6632(9) 2_665
Ru1 Sn1 2.6814(8) .
Ru1 Ru1 2.9812(10) 3_565
Ru1 Ru1 2.9812(10) 2_665
Sn1 C21 2.176(11) .
Sn1 C21 2.176(11) 10_556
Sn1 Ru1 2.6632(9) 3_565
P1 C27 1.901(7) .
P1 C27 1.901(7) 10_556
P1 C31 1.909(10) .
O11 C11 1.137(10) .
O12 C12 1.161(13) .
C21 C26 1.326(17) .
C21 C22 1.364(14) .
C22 C23 1.43(2) .
C23 C24 1.33(3) .
C24 C25 1.31(2) .
C25 C26 1.413(15) .
C27 C30 1.471(14) .
C27 C28 1.496(15) .
C27 C29 1.503(11) .
C31 C32 1.512(13) .
C31 C32 1.512(13) 10_556
C31 C33 1.544(15) .
